data_2023486
loop_
_publ_author_name
'Aboutofil, Fatima Ezzahra'
'Mustaphi, Nour El Hoda'
'Blacque, Olivier'
'H\"okelek, Tuncer'
'Mazzah, Ahmed'
'El Ghayati, Lhoussaine'
'Sebbar, Nada Kheira'

_publ_section_title
;
 Synthesis and crystal structure of
 3-(2-{3-[2-(2-oxooxazolidin-3-yl)ethoxy]quinoxalin-2-yloxy}ethyl)oxazolidin-2-one
;
_journal_coeditor_code HB8134
_journal_issue 6
_journal_name_full 'Acta Crystallographica Section E Crystallographic Communications'
_journal_paper_doi 10.1107/S2056989025003755
_journal_volume 81
_journal_year 2025
_chemical_formula_iupac 'C18 H20 N4 O6'
_chemical_formula_moiety 'C18 H20 N4 O6'
_chemical_formula_sum 'C18 H20 N4 O6'
_chemical_formula_weight 388.38
_chemical_name_systematic 3-(2-{3-[2-(2-Oxooxazolidin-3-yl)ethoxy]quinoxalin-2-yloxy}ethyl)oxazolidin-2-one
_space_group_crystal_system monoclinic
_space_group_IT_number 14
_space_group_name_Hall '-P 2yn'
_space_group_name_H-M_alt 'P 1 21/n 1'
_atom_sites_solution_hydrogens geom
_atom_sites_solution_primary dual
_audit_creation_method
;
Olex2 1.5-ac6-012
(compiled 2023.08.24 svn.re1ec1418 for Rigaku Oxford Diffraction, GUI svn.r6817)
;
_cell_angle_alpha 90
_cell_angle_beta 98.9350(10)
_cell_angle_gamma 90
_cell_formula_units_Z 4
_cell_length_a 6.65760(10)
_cell_length_b 17.1463(2)
_cell_length_c 15.8105(2)
_cell_measurement_reflns_used 17516
_cell_measurement_temperature 160.00(10)
_cell_measurement_theta_max 79.4930
_cell_measurement_theta_min 3.8300
_cell_volume 1782.92(4)
_computing_cell_refinement
;
CrysAlisPro 1.171.43.143a (Rigaku OD, 2024)
;
_computing_data_collection
;
CrysAlisPro 1.171.43.143a (Rigaku OD, 2024)
;
_computing_data_reduction
;
CrysAlisPro 1.171.43.143a (Rigaku OD, 2024)
;
_computing_molecular_graphics
;
Olex2 1.5-ac6-012 (Dolomanov <i>et al.</i>,  2009)
;
_computing_publication_material
;
Olex2 1.5-ac6-012 (Dolomanov <i>et al.</i>,  2009)
;
_computing_structure_refinement
;
<i>SHELXL2019/3</i> (Sheldrick, 2015b)
;
_computing_structure_solution
;
<i>SHELXT</i> (Sheldrick, 2015a)
;
_diffrn_ambient_temperature 160.00(10)
_diffrn_detector 'Hybrid Pixel Array Detector'
_diffrn_detector_area_resol_mean 10.0000
_diffrn_measured_fraction_theta_full 1.000
_diffrn_measured_fraction_theta_max 0.996
_diffrn_measurement_device 'four-circle diffractometer'
_diffrn_measurement_device_type 'XtaLAB Synergy, Dualflex, HyPix'
_diffrn_measurement_method '\w scans'
_diffrn_radiation_monochromator mirror
_diffrn_radiation_probe x-ray
_diffrn_radiation_type 'Cu K\a'
_diffrn_radiation_wavelength 1.54184
_diffrn_reflns_av_R_equivalents 0.0269
_diffrn_reflns_av_unetI/netI 0.0174
_diffrn_reflns_limit_h_max 8
_diffrn_reflns_limit_h_min -8
_diffrn_reflns_limit_k_max 21
_diffrn_reflns_limit_k_min -21
_diffrn_reflns_limit_l_max 19
_diffrn_reflns_limit_l_min -17
_diffrn_reflns_number 23056
_diffrn_reflns_theta_full 67.684
_diffrn_reflns_theta_max 77.382
_diffrn_reflns_theta_min 3.828
_diffrn_source 'micro-focus sealed X-ray tube'
_exptl_absorpt_coefficient_mu 0.930
_exptl_absorpt_correction_T_max 0.932
_exptl_absorpt_correction_T_min 0.845
_exptl_absorpt_correction_type analytical
_exptl_absorpt_process_details
;
(CrysAlisPro; Rigaku OD, 2024)
;
_exptl_crystal_colour colourless
_exptl_crystal_density_diffrn 1.447
_exptl_crystal_description plate
_exptl_crystal_F_000 816
_exptl_crystal_size_max 0.25
_exptl_crystal_size_mid 0.21
_exptl_crystal_size_min 0.10
_refine_diff_density_max 0.346
_refine_diff_density_min -0.292
_refine_ls_extinction_coef 0.0023(2)
_refine_ls_extinction_expression Fc^*^=kFc[1+0.001xFc^2^\l^3^/sin(2\q)]^-1/4^
_refine_ls_extinction_method
;
<i>SHELXL2019/3</i> (Sheldrick, 2015b)
;
_refine_ls_goodness_of_fit_ref 1.064
_refine_ls_hydrogen_treatment constr
_refine_ls_matrix_type full
_refine_ls_number_parameters 254
_refine_ls_number_reflns 3781
_refine_ls_number_restraints 0
_refine_ls_restrained_S_all 1.064
_refine_ls_R_factor_all 0.0406
_refine_ls_R_factor_gt 0.0379
_refine_ls_shift/su_max 0.000
_refine_ls_shift/su_mean 0.000
_refine_ls_structure_factor_coef Fsqd
_refine_ls_weighting_details 'w=1/[\s^2^(Fo^2^)+(0.0447P)^2^+0.6483P] where P=(Fo^2^+2Fc^2^)/3'
_refine_ls_weighting_scheme calc
_refine_ls_wR_factor_gt 0.0962
_refine_ls_wR_factor_ref 0.0994
_reflns_number_gt 3577
_reflns_number_total 3781
_reflns_threshold_expression 'I > 2\s(I)'
_cod_data_source_file hb8134.cif
_cod_data_source_block I
_cod_database_code 2023486
_shelx_space_group_comment
;
The symmetry employed for this shelxl refinement is uniquely defined
by the following loop, which should always be used as a source of
symmetry information in preference to the above space-group names.
They are only intended as comments.
;
_shelx_estimated_absorpt_t_min 0.801
_shelx_estimated_absorpt_t_max 0.913

loop_
_space_group_symop_operation_xyz
'x, y, z'
'-x+1/2, y+1/2, -z+1/2'
'-x, -y, -z'
'x-1/2, -y-1/2, z-1/2'

loop_
_atom_site_type_symbol
_atom_site_label
_atom_site_fract_x
_atom_site_fract_y
_atom_site_fract_z
_atom_site_U_iso_or_equiv
_atom_site_adp_type
_atom_site_calc_flag
_atom_site_occupancy
_atom_site_disorder_assembly
_atom_site_disorder_group
O O1 0.34531(13) 0.47199(5) 0.72202(5) 0.02841(19) Uani d 1 . .
O O2 0.29395(12) 0.35049(4) 0.62370(5) 0.02608(19) Uani d 1 . .
O O3 0.35795(16) 0.33324(6) 0.96229(7) 0.0444(3) Uani d 1 . .
O O4 0.66392(15) 0.37070(6) 0.93404(7) 0.0451(3) Uani d 1 . .
O O5 0.74284(18) 0.16514(7) 0.76528(7) 0.0527(3) Uani d 1 . .
O O6 0.62002(19) 0.11202(8) 0.63787(7) 0.0587(3) Uani d 1 . .
N N1 0.28423(15) 0.55758(6) 0.60819(6) 0.0269(2) Uani d 1 . .
N N2 0.25336(14) 0.42434(6) 0.50000(6) 0.0253(2) Uani d 1 . .
N N3 0.37902(16) 0.44689(6) 0.89855(7) 0.0322(2) Uani d 1 . .
N N4 0.44993(17) 0.20867(6) 0.69704(7) 0.0331(2) Uani d 1 . .
C C1 0.4760(2) 0.51244(7) 0.86354(8) 0.0342(3) Uani d 1 . .
H H1A 0.616539 0.497667 0.857060 0.041 Uiso calc 1 . .
H H1B 0.484189 0.556502 0.904393 0.041 Uiso calc 1 . .
C C2 0.3645(2) 0.53887(7) 0.77796(8) 0.0328(3) Uani d 1 . .
H H2A 0.228380 0.559210 0.784233 0.039 Uiso calc 1 . .
H H2B 0.441442 0.580793 0.754216 0.039 Uiso calc 1 . .
C C3 0.30273(16) 0.48736(7) 0.63769(7) 0.0252(2) Uani d 1 . .
C C4 0.28227(16) 0.41917(6) 0.58255(7) 0.0241(2) Uani d 1 . .
C C5 0.23938(16) 0.49903(7) 0.46633(8) 0.0261(2) Uani d 1 . .
C C6 0.25158(16) 0.56504(7) 0.51985(8) 0.0266(2) Uani d 1 . .
C C7 0.23349(18) 0.64004(7) 0.48354(9) 0.0316(3) Uani d 1 . .
H H7 0.240283 0.684707 0.519426 0.038 Uiso calc 1 . .
C C8 0.20594(18) 0.64869(8) 0.39597(9) 0.0354(3) Uani d 1 . .
H H8 0.193559 0.699445 0.371627 0.043 Uiso calc 1 . .
C C9 0.19602(19) 0.58335(8) 0.34250(9) 0.0358(3) Uani d 1 . .
H H9 0.178341 0.590080 0.282161 0.043 Uiso calc 1 . .
C C10 0.21172(18) 0.50923(8) 0.37678(8) 0.0314(3) Uani d 1 . .
H H10 0.203901 0.465090 0.340091 0.038 Uiso calc 1 . .
C C11 0.27737(18) 0.28136(6) 0.57133(7) 0.0266(2) Uani d 1 . .
H H11A 0.395000 0.277258 0.540209 0.032 Uiso calc 1 . .
H H11B 0.151217 0.282899 0.528962 0.032 Uiso calc 1 . .
C C12 0.27329(19) 0.21297(7) 0.63101(8) 0.0298(3) Uani d 1 . .
H H12A 0.149795 0.216567 0.658525 0.036 Uiso calc 1 . .
H H12B 0.263947 0.164211 0.597081 0.036 Uiso calc 1 . .
C C13 0.4844(2) 0.38405(7) 0.93076(8) 0.0335(3) Uani d 1 . .
C C14 0.1517(2) 0.36156(10) 0.94072(11) 0.0483(4) Uani d 1 . .
H H14A 0.077858 0.356549 0.990193 0.058 Uiso calc 1 . .
H H14B 0.077252 0.332043 0.891836 0.058 Uiso calc 1 . .
C C15 0.1730(2) 0.44643(9) 0.91721(10) 0.0429(3) Uani d 1 . .
H H15A 0.073565 0.461243 0.866518 0.051 Uiso calc 1 . .
H H15B 0.157556 0.481479 0.965547 0.051 Uiso calc 1 . .
C C16 0.6022(2) 0.15857(8) 0.69375(8) 0.0366(3) Uani d 1 . .
C C17 0.6778(4) 0.22219(12) 0.82074(12) 0.0720(6) Uani d 1 . .
H H17A 0.773792 0.266660 0.828125 0.086 Uiso calc 1 . .
H H17B 0.670734 0.199276 0.877681 0.086 Uiso calc 1 . .
C C18 0.4690(3) 0.24899(9) 0.77867(9) 0.0520(4) Uani d 1 . .
H H18A 0.361999 0.232637 0.811984 0.062 Uiso calc 1 . .
H H18B 0.463720 0.306297 0.771004 0.062 Uiso calc 1 . .

loop_
_atom_site_aniso_label
_atom_site_aniso_U_11
_atom_site_aniso_U_22
_atom_site_aniso_U_33
_atom_site_aniso_U_12
_atom_site_aniso_U_13
_atom_site_aniso_U_23
O1 0.0383(5) 0.0205(4) 0.0264(4) 0.0002(3) 0.0047(3) -0.0015(3)
O2 0.0325(4) 0.0185(4) 0.0268(4) 0.0001(3) 0.0032(3) 0.0000(3)
O3 0.0531(6) 0.0357(5) 0.0436(5) -0.0012(4) 0.0054(4) 0.0096(4)
O4 0.0414(6) 0.0437(6) 0.0480(6) 0.0111(4) -0.0001(4) 0.0032(5)
O5 0.0546(7) 0.0533(6) 0.0442(6) 0.0125(5) -0.0111(5) 0.0030(5)
O6 0.0615(7) 0.0665(8) 0.0468(6) 0.0281(6) 0.0044(5) -0.0123(6)
N1 0.0261(5) 0.0223(5) 0.0326(5) 0.0002(4) 0.0051(4) 0.0015(4)
N2 0.0236(5) 0.0241(5) 0.0280(5) 0.0001(3) 0.0028(4) 0.0012(4)
N3 0.0364(6) 0.0299(5) 0.0304(5) 0.0043(4) 0.0053(4) 0.0020(4)
N4 0.0451(6) 0.0238(5) 0.0285(5) 0.0043(4) -0.0010(4) -0.0016(4)
C1 0.0425(7) 0.0263(6) 0.0330(6) -0.0020(5) 0.0034(5) -0.0029(5)
C2 0.0464(7) 0.0216(5) 0.0300(6) 0.0009(5) 0.0051(5) -0.0039(5)
C3 0.0233(5) 0.0232(5) 0.0295(6) 0.0001(4) 0.0054(4) 0.0003(4)
C4 0.0220(5) 0.0207(5) 0.0297(6) 0.0002(4) 0.0047(4) 0.0011(4)
C5 0.0202(5) 0.0262(6) 0.0318(6) -0.0001(4) 0.0042(4) 0.0044(4)
C6 0.0204(5) 0.0255(6) 0.0342(6) 0.0005(4) 0.0053(4) 0.0042(4)
C7 0.0263(6) 0.0252(6) 0.0436(7) 0.0005(4) 0.0061(5) 0.0059(5)
C8 0.0275(6) 0.0324(6) 0.0464(7) 0.0019(5) 0.0057(5) 0.0153(5)
C9 0.0300(6) 0.0417(7) 0.0354(6) 0.0012(5) 0.0042(5) 0.0130(5)
C10 0.0281(6) 0.0348(6) 0.0310(6) -0.0006(5) 0.0032(5) 0.0040(5)
C11 0.0305(6) 0.0205(5) 0.0280(5) -0.0003(4) 0.0024(4) -0.0025(4)
C12 0.0343(6) 0.0217(5) 0.0328(6) -0.0017(4) 0.0032(5) -0.0002(4)
C13 0.0436(7) 0.0298(6) 0.0257(6) 0.0017(5) 0.0007(5) -0.0019(5)
C14 0.0453(8) 0.0538(9) 0.0464(8) -0.0081(7) 0.0084(6) 0.0063(7)
C15 0.0377(7) 0.0479(8) 0.0438(8) 0.0052(6) 0.0090(6) 0.0029(6)
C16 0.0415(7) 0.0344(7) 0.0331(6) 0.0043(5) 0.0033(5) 0.0041(5)
C17 0.1003(15) 0.0538(10) 0.0487(9) 0.0250(10) -0.0297(10) -0.0142(8)
C18 0.0775(11) 0.0436(8) 0.0309(7) 0.0155(8) -0.0045(7) -0.0085(6)

loop_
_atom_type_symbol
_atom_type_description
_atom_type_scat_dispersion_real
_atom_type_scat_dispersion_imag
_atom_type_scat_source
C C 0.0181 0.0091 'International Tables Vol C Tables 4.2.6.8 and 6.1.1.4'
H H 0.0000 0.0000 'International Tables Vol C Tables 4.2.6.8 and 6.1.1.4'
N N 0.0311 0.0180 'International Tables Vol C Tables 4.2.6.8 and 6.1.1.4'
O O 0.0492 0.0322 'International Tables Vol C Tables 4.2.6.8 and 6.1.1.4'

loop_
_exptl_crystal_face_index_h
_exptl_crystal_face_index_k
_exptl_crystal_face_index_l
_exptl_crystal_face_perp_dist
0 1 1 0.0546
0 -1 -1 0.0446
0 5 -2 0.1136
0 0 1 0.0595
0 0 -1 0.0670
2 1 0 0.1277
-2 -1 0 0.0687
0 -5 2 0.1164
3 2 -5 0.1210
2 -5 -4 0.0975
0 3 5 0.0402

loop_
_geom_angle_atom_site_label_1
_geom_angle_atom_site_label_2
_geom_angle_atom_site_label_3
_geom_angle_site_symmetry_1
_geom_angle_site_symmetry_3
_geom_angle
_geom_angle_publ_flag
C3 O1 C2 . . 115.92(9) ?
C4 O2 C11 . . 116.75(9) ?
C13 O3 C14 . . 108.53(11) ?
C16 O5 C17 . . 109.50(12) ?
C3 N1 C6 . . 116.22(10) ?
C4 N2 C5 . . 116.25(10) ?
C13 N3 C1 . . 122.03(11) ?
C13 N3 C15 . . 111.99(11) ?
C15 N3 C1 . . 125.10(11) ?
C12 N4 C18 . . 124.44(11) ?
C16 N4 C12 . . 122.74(11) ?
C16 N4 C18 . . 112.25(11) ?
N3 C1 H1A . . 109.0 ?
N3 C1 H1B . . 109.0 ?
N3 C1 C2 . . 112.93(11) ?
H1A C1 H1B . . 107.8 ?
C2 C1 H1A . . 109.0 ?
C2 C1 H1B . . 109.0 ?
O1 C2 C1 . . 107.19(10) ?
O1 C2 H2A . . 110.3 ?
O1 C2 H2B . . 110.3 ?
C1 C2 H2A . . 110.3 ?
C1 C2 H2B . . 110.3 ?
H2A C2 H2B . . 108.5 ?
O1 C3 C4 . . 115.02(10) ?
N1 C3 O1 . . 122.32(10) ?
N1 C3 C4 . . 122.65(11) ?
O2 C4 C3 . . 115.00(10) ?
N2 C4 O2 . . 122.56(10) ?
N2 C4 C3 . . 122.44(10) ?
N2 C5 C6 . . 121.22(10) ?
N2 C5 C10 . . 119.43(11) ?
C6 C5 C10 . . 119.35(11) ?
N1 C6 C5 . . 121.12(10) ?
N1 C6 C7 . . 119.09(11) ?
C7 C6 C5 . . 119.78(11) ?
C6 C7 H7 . . 120.0 ?
C8 C7 C6 . . 119.93(12) ?
C8 C7 H7 . . 120.0 ?
C7 C8 H8 . . 119.7 ?
C7 C8 C9 . . 120.54(11) ?
C9 C8 H8 . . 119.7 ?
C8 C9 H9 . . 119.8 ?
C10 C9 C8 . . 120.46(12) ?
C10 C9 H9 . . 119.8 ?
C5 C10 H10 . . 120.0 ?
C9 C10 C5 . . 119.93(12) ?
C9 C10 H10 . . 120.0 ?
O2 C11 H11A . . 110.4 ?
O2 C11 H11B . . 110.4 ?
O2 C11 C12 . . 106.71(9) ?
H11A C11 H11B . . 108.6 ?
C12 C11 H11A . . 110.4 ?
C12 C11 H11B . . 110.4 ?
N4 C12 C11 . . 113.52(10) ?
N4 C12 H12A . . 108.9 ?
N4 C12 H12B . . 108.9 ?
C11 C12 H12A . . 108.9 ?
C11 C12 H12B . . 108.9 ?
H12A C12 H12B . . 107.7 ?
O4 C13 O3 . . 121.80(12) ?
O4 C13 N3 . . 128.51(13) ?
N3 C13 O3 . . 109.68(12) ?
O3 C14 H14A . . 110.7 ?
O3 C14 H14B . . 110.7 ?
O3 C14 C15 . . 105.00(12) ?
H14A C14 H14B . . 108.8 ?
C15 C14 H14A . . 110.7 ?
C15 C14 H14B . . 110.7 ?
N3 C15 C14 . . 100.55(11) ?
N3 C15 H15A . . 111.7 ?
N3 C15 H15B . . 111.7 ?
C14 C15 H15A . . 111.7 ?
C14 C15 H15B . . 111.7 ?
H15A C15 H15B . . 109.4 ?
O6 C16 O5 . . 122.03(13) ?
O6 C16 N4 . . 127.85(13) ?
N4 C16 O5 . . 110.11(12) ?
O5 C17 H17A . . 110.4 ?
O5 C17 H17B . . 110.4 ?
O5 C17 C18 . . 106.47(13) ?
H17A C17 H17B . . 108.6 ?
C18 C17 H17A . . 110.4 ?
C18 C17 H17B . . 110.4 ?
N4 C18 C17 . . 101.14(13) ?
N4 C18 H18A . . 111.5 ?
N4 C18 H18B . . 111.5 ?
C17 C18 H18A . . 111.5 ?
C17 C18 H18B . . 111.5 ?
H18A C18 H18B . . 109.4 ?

loop_
_geom_bond_atom_site_label_1
_geom_bond_atom_site_label_2
_geom_bond_site_symmetry_2
_geom_bond_distance
_geom_bond_publ_flag
O1 C2 . 1.4416(14) ?
O1 C3 . 1.3454(14) ?
O2 C4 . 1.3418(13) ?
O2 C11 . 1.4403(13) ?
O3 C13 . 1.3589(17) ?
O3 C14 . 1.447(2) ?
O4 C13 . 1.2101(17) ?
O5 C16 . 1.3563(17) ?
O5 C17 . 1.425(2) ?
O6 C16 . 1.2100(18) ?
N1 C3 . 1.2901(15) ?
N1 C6 . 1.3857(16) ?
N2 C4 . 1.2924(15) ?
N2 C5 . 1.3846(15) ?
N3 C1 . 1.4483(17) ?
N3 C13 . 1.3421(16) ?
N3 C15 . 1.4474(18) ?
N4 C12 . 1.4480(16) ?
N4 C16 . 1.3359(17) ?
N4 C18 . 1.4522(17) ?
C1 H1A . 0.9900 ?
C1 H1B . 0.9900 ?
C1 C2 . 1.5084(18) ?
C2 H2A . 0.9900 ?
C2 H2B . 0.9900 ?
C3 C4 . 1.4521(15) ?
C5 C6 . 1.4079(17) ?
C5 C10 . 1.4100(17) ?
C6 C7 . 1.4057(16) ?
C7 H7 . 0.9500 ?
C7 C8 . 1.3762(19) ?
C8 H8 . 0.9500 ?
C8 C9 . 1.399(2) ?
C9 H9 . 0.9500 ?
C9 C10 . 1.3792(18) ?
C10 H10 . 0.9500 ?
C11 H11A . 0.9900 ?
C11 H11B . 0.9900 ?
C11 C12 . 1.5080(16) ?
C12 H12A . 0.9900 ?
C12 H12B . 0.9900 ?
C14 H14A . 0.9900 ?
C14 H14B . 0.9900 ?
C14 C15 . 1.514(2) ?
C15 H15A . 0.9900 ?
C15 H15B . 0.9900 ?
C17 H17A . 0.9900 ?
C17 H17B . 0.9900 ?
C17 C18 . 1.516(3) ?
C18 H18A . 0.9900 ?
C18 H18B . 0.9900 ?

loop_
_geom_hbond_atom_site_label_D
_geom_hbond_atom_site_label_H
_geom_hbond_atom_site_label_A
_geom_hbond_site_symmetry_A
_geom_hbond_distance_DH
_geom_hbond_distance_HA
_geom_hbond_distance_DA
_geom_hbond_angle_DHA
_geom_hbond_publ_flag
C14 H14A O6 4_566 0.99 2.37 3.189(2) 140 yes
C10 H10 O5 4_565 0.95 2.56 3.4935(18) 168 yes

loop_
_geom_torsion_atom_site_label_1
_geom_torsion_atom_site_label_2
_geom_torsion_atom_site_label_3
_geom_torsion_atom_site_label_4
_geom_torsion_site_symmetry_1
_geom_torsion_site_symmetry_2
_geom_torsion_site_symmetry_3
_geom_torsion_site_symmetry_4
_geom_torsion
_geom_torsion_publ_flag
O1 C3 C4 O2 . . . . 4.66(14) ?
O1 C3 C4 N2 . . . . -175.86(10) ?
O2 C11 C12 N4 . . . . -57.76(13) ?
O3 C14 C15 N3 . . . . 19.93(15) ?
O5 C17 C18 N4 . . . . -6.2(2) ?
N1 C3 C4 O2 . . . . -176.22(10) ?
N1 C3 C4 N2 . . . . 3.25(18) ?
N1 C6 C7 C8 . . . . 178.43(10) ?
N2 C5 C6 N1 . . . . 1.99(16) ?
N2 C5 C6 C7 . . . . -178.96(10) ?
N2 C5 C10 C9 . . . . 179.50(11) ?
N3 C1 C2 O1 . . . . -55.36(14) ?
C1 N3 C13 O3 . . . . 177.45(11) ?
C1 N3 C13 O4 . . . . -2.1(2) ?
C1 N3 C15 C14 . . . . 173.26(12) ?
C2 O1 C3 N1 . . . . 1.41(16) ?
C2 O1 C3 C4 . . . . -179.46(10) ?
C3 O1 C2 C1 . . . . -162.00(10) ?
C3 N1 C6 C5 . . . . 0.10(16) ?
C3 N1 C6 C7 . . . . -178.95(10) ?
C4 O2 C11 C12 . . . . -174.35(9) ?
C4 N2 C5 C6 . . . . -1.41(16) ?
C4 N2 C5 C10 . . . . 178.81(10) ?
C5 N2 C4 O2 . . . . 178.41(9) ?
C5 N2 C4 C3 . . . . -1.03(16) ?
C5 C6 C7 C8 . . . . -0.63(17) ?
C6 N1 C3 O1 . . . . 176.48(9) ?
C6 N1 C3 C4 . . . . -2.57(16) ?
C6 C5 C10 C9 . . . . -0.28(17) ?
C6 C7 C8 C9 . . . . -0.10(18) ?
C7 C8 C9 C10 . . . . 0.64(19) ?
C8 C9 C10 C5 . . . . -0.44(19) ?
C10 C5 C6 N1 . . . . -178.23(10) ?
C10 C5 C6 C7 . . . . 0.82(16) ?
C11 O2 C4 N2 . . . . 1.41(15) ?
C11 O2 C4 C3 . . . . -179.12(9) ?
C12 N4 C16 O5 . . . . -177.58(11) ?
C12 N4 C16 O6 . . . . 1.4(2) ?
C12 N4 C18 C17 . . . . 178.95(14) ?
C13 O3 C14 C15 . . . . -17.07(15) ?
C13 N3 C1 C2 . . . . 132.78(12) ?
C13 N3 C15 C14 . . . . -17.38(15) ?
C14 O3 C13 O4 . . . . -173.94(13) ?
C14 O3 C13 N3 . . . . 6.47(15) ?
C15 N3 C1 C2 . . . . -58.87(16) ?
C15 N3 C13 O3 . . . . 7.71(15) ?
C15 N3 C13 O4 . . . . -171.84(14) ?
C16 O5 C17 C18 . . . . 3.4(2) ?
C16 N4 C12 C11 . . . . -102.91(14) ?
C16 N4 C18 C17 . . . . 7.40(18) ?
C17 O5 C16 O6 . . . . -177.74(17) ?
C17 O5 C16 N4 . . . . 1.34(19) ?
C18 N4 C12 C11 . . . . 86.40(16) ?
C18 N4 C16 O5 . . . . -5.86(17) ?
C18 N4 C16 O6 . . . . 173.16(16) ?
